data_7250675
loop_
_publ_author_name
'Swathi Krishna, P. E.'
'Baiju, Hanock'
'Hariharan, Mahesh'

_publ_section_title
;
 Thermally Activated Delayed Fluorescence in Aminoacene-linked
 Phenanthroline
;
_journal_name_full 'Physical Chemistry Chemical Physics'
_journal_paper_doi 10.1039/D5CP01709B
_journal_year 2025
_chemical_formula_moiety '3(C32 H22 N4), 2(H2 O)'
_chemical_formula_sum 'C96 H70 N12 O2'
_chemical_formula_weight 1423.64
_space_group_crystal_system monoclinic
_space_group_IT_number 15
_space_group_name_Hall '-C 2yc'
_space_group_name_H-M_alt 'C 1 2/c 1'
_atom_sites_solution_hydrogens mixed
_audit_creation_method SHELXL-2018/3
_audit_update_record
;
2024-12-20 deposited with the CCDC.	2025-07-10 downloaded from the CCDC.
;
_cell_angle_alpha 90.00(3)
_cell_angle_beta 104.29(3)
_cell_angle_gamma 90.00(3)
_cell_formula_units_Z 4
_cell_length_a 21.342(4)
_cell_length_b 16.508(3)
_cell_length_c 22.533(5)
_cell_measurement_reflns_used 1796
_cell_measurement_temperature 296(2)
_cell_measurement_theta_max 25.38
_cell_measurement_theta_min 2.37
_cell_volume 7693(3)
_computing_cell_refinement 'APEX3/SAINT (Br uker, 2016)'
_computing_data_collection 'APEX3 (Bruker, 2016)'
_computing_data_reduction 'SAINT/XPREP (Bruker, 2016)'
_computing_molecular_graphics 'ORTEP3- 2014.1(Farrugia, 1997) '
_computing_publication_material 'SHELXL-2018/3 (Sheldrick, 2018)'
_computing_structure_refinement 'SHELXL-2018/3 (Sheldrick, 2018)'
_computing_structure_solution 'SHELXT 2018/2 (Sheldrick, 2018)'
_diffrn_ambient_temperature 296(2)
_diffrn_detector_area_resol_mean 0
_diffrn_measured_fraction_theta_full 0.999
_diffrn_measured_fraction_theta_max 0.999
_diffrn_measurement_device_type 'Bruker KAPPA APEX-II CCD'
_diffrn_measurement_method '\f and \w scans'
_diffrn_radiation_type MoK\a
_diffrn_radiation_wavelength 0.71073
_diffrn_reflns_av_R_equivalents 0.2167
_diffrn_reflns_av_unetI/netI 0.1731
_diffrn_reflns_Laue_measured_fraction_full 0.999
_diffrn_reflns_Laue_measured_fraction_max 0.999
_diffrn_reflns_limit_h_max 25
_diffrn_reflns_limit_h_min -25
_diffrn_reflns_limit_k_max 19
_diffrn_reflns_limit_k_min -19
_diffrn_reflns_limit_l_max 26
_diffrn_reflns_limit_l_min -26
_diffrn_reflns_number 53083
_diffrn_reflns_point_group_measured_fraction_full 0.999
_diffrn_reflns_point_group_measured_fraction_max 0.999
_diffrn_reflns_theta_full 24.996
_diffrn_reflns_theta_max 24.996
_diffrn_reflns_theta_min 2.250
_diffrn_source 'sealed tube'
_exptl_absorpt_coefficient_mu 0.075
_exptl_absorpt_correction_T_max 0.996
_exptl_absorpt_correction_T_min 0.981
_exptl_absorpt_correction_type multi-scan
_exptl_absorpt_process_details 'SADABS (Bruker, 2016)'
_exptl_crystal_colour COLOURLESS
_exptl_crystal_density_diffrn 1.229
_exptl_crystal_density_meas 1.229
_exptl_crystal_density_method NONE
_exptl_crystal_description BLOCK
_exptl_crystal_F_000 2984
_exptl_crystal_size_max 0.250
_exptl_crystal_size_mid 0.150
_exptl_crystal_size_min 0.050
_refine_diff_density_max 0.135
_refine_diff_density_min -0.149
_refine_diff_density_rms 0.034
_refine_ls_extinction_method none
_refine_ls_goodness_of_fit_ref 0.986
_refine_ls_hydrogen_treatment mixed
_refine_ls_matrix_type full
_refine_ls_number_parameters 571
_refine_ls_number_reflns 6761
_refine_ls_number_restraints 450
_refine_ls_restrained_S_all 0.975
_refine_ls_R_factor_all 0.2627
_refine_ls_R_factor_gt 0.0618
_refine_ls_shift/su_max 0.006
_refine_ls_shift/su_mean 0.000
_refine_ls_structure_factor_coef Fsqd
_refine_ls_weighting_details 'w=1/[\s^2^(Fo^2^)+(0.0603P)^2^] where P=(Fo^2^+2Fc^2^)/3'
_refine_ls_weighting_scheme calc
_refine_ls_wR_factor_gt 0.1185
_refine_ls_wR_factor_ref 0.2051
_reflns_Friedel_coverage 0.000
_reflns_number_gt 1847
_reflns_number_total 3261
_reflns_threshold_expression 'I > 2\s(I)'
_cod_data_source_file d5cp01709b2.cif
_cod_data_source_block shelx_CCDC1
_cod_original_sg_symbol_H-M 'C 2/c'
_cod_database_code 7250675
_shelx_shelxl_version_number 2018/3
_shelx_space_group_comment
;
The symmetry employed for this shelxl refinement is uniquely defined
by the following loop, which should always be used as a source of
symmetry information in preference to the above space-group names.
They are only intended as comments.
;
_shelx_estimated_absorpt_t_min 0.981
_shelx_estimated_absorpt_t_max 0.996

loop_
_space_group_symop_operation_xyz
'x, y, z'
'-x, y, -z+1/2'
'x+1/2, y+1/2, z'
'-x+1/2, y+1/2, -z+1/2'
'-x, -y, -z'
'x, -y, z-1/2'
'-x+1/2, -y+1/2, -z'
'x+1/2, -y+1/2, z-1/2'

loop_
_atom_site_label
_atom_site_type_symbol
_atom_site_fract_x
_atom_site_fract_y
_atom_site_fract_z
_atom_site_U_iso_or_equiv
_atom_site_adp_type
_atom_site_occupancy
_atom_site_site_symmetry_order
_atom_site_calc_flag
_atom_site_refinement_flags_posn
_atom_site_refinement_flags_adp
_atom_site_refinement_flags_occupancy
_atom_site_disorder_assembly
_atom_site_disorder_group
C1 C 0.3812(3) 0.3793(4) 0.2771(3) 0.0832(17) Uani 1 1 d . U . . .
C2 C 0.3529(3) 0.3084(4) 0.2961(3) 0.095(2) Uani 1 1 d . U . . .
H2 H 0.340271 0.265087 0.269411 0.114 Uiso 1 1 calc R U . . .
C3 C 0.3450(3) 0.3060(4) 0.3541(3) 0.094(2) Uani 1 1 d . U . . .
H3 H 0.325469 0.260864 0.366550 0.112 Uiso 1 1 calc R U . . .
C4 C 0.3656(3) 0.3703(4) 0.3961(3) 0.0768(16) Uani 1 1 d . U . . .
C5 C 0.3960(2) 0.4359(4) 0.3744(3) 0.0723(16) Uani 1 1 d . U . . .
C6 C 0.4186(2) 0.5033(4) 0.4148(3) 0.0654(15) Uani 1 1 d . U . . .
C7 C 0.4063(3) 0.5048(4) 0.4736(3) 0.0771(16) Uani 1 1 d . U . . .
C8 C 0.3749(3) 0.4362(4) 0.4935(3) 0.0928(19) Uani 1 1 d . U . . .
H8 H 0.367330 0.436487 0.532388 0.111 Uiso 1 1 calc R U . . .
C9 C 0.3565(3) 0.3721(4) 0.4569(3) 0.096(2) Uani 1 1 d . U . . .
H9 H 0.337454 0.328015 0.471300 0.116 Uiso 1 1 calc R U . . .
C10 C 0.4282(3) 0.5745(4) 0.5102(3) 0.0873(18) Uani 1 1 d . U . . .
H10 H 0.421241 0.578378 0.549255 0.105 Uiso 1 1 calc R U . . .
C11 C 0.4591(3) 0.6352(4) 0.4885(3) 0.0808(17) Uani 1 1 d . U . . .
H11 H 0.472531 0.681239 0.512031 0.097 Uiso 1 1 calc R U . . .
C12 C 0.4707(3) 0.6276(4) 0.4295(3) 0.0715(16) Uani 1 1 d . U . . .
C13 C 0.5101(3) 0.7687(4) 0.4171(2) 0.0697(16) Uani 1 1 d . U . . .
C14 C 0.4593(3) 0.8109(4) 0.4279(3) 0.0885(18) Uani 1 1 d . U . . .
H14 H 0.422445 0.783428 0.431498 0.106 Uiso 1 1 calc R U . . .
C15 C 0.4621(3) 0.8955(4) 0.4335(3) 0.104(2) Uani 1 1 d . U . . .
H15 H 0.427226 0.923339 0.441624 0.125 Uiso 1 1 calc R U . . .
C16 C 0.5145(4) 0.9368(4) 0.4273(3) 0.097(2) Uani 1 1 d . U . . .
H16 H 0.514921 0.992999 0.430176 0.117 Uiso 1 1 calc R U . . .
C17 C 0.5689(3) 0.8957(4) 0.4166(2) 0.0791(17) Uani 1 1 d . U . . .
C18 C 0.5671(3) 0.8095(4) 0.4124(2) 0.0673(15) Uani 1 1 d . U . . .
C19 C 0.6227(3) 0.7685(4) 0.4048(2) 0.0781(17) Uani 1 1 d . U . . .
H19 H 0.622406 0.712216 0.402371 0.094 Uiso 1 1 calc R U . . .
C20 C 0.6765(3) 0.8099(4) 0.4012(3) 0.0926(19) Uani 1 1 d . U . . .
H20 H 0.712731 0.781677 0.396685 0.111 Uiso 1 1 calc R U . . .
C21 C 0.6781(3) 0.8954(5) 0.4040(3) 0.103(2) Uani 1 1 d . U . . .
H21 H 0.715091 0.923374 0.401278 0.124 Uiso 1 1 calc R U . . .
C22 C 0.6250(4) 0.9367(4) 0.4109(3) 0.098(2) Uani 1 1 d . U . . .
H22 H 0.625770 0.992969 0.411758 0.118 Uiso 1 1 calc R U . . .
C33 C 0.3758(3) 0.6735(4) 0.2572(2) 0.0663(15) Uani 1 1 d . U . . .
C34 C 0.3403(3) 0.7463(4) 0.2584(2) 0.0749(16) Uani 1 1 d . U . . .
H34 H 0.297417 0.744255 0.260650 0.090 Uiso 1 1 calc R U . . .
C35 C 0.3698(3) 0.8189(4) 0.2563(2) 0.0774(16) Uani 1 1 d . U . . .
H35 H 0.346935 0.866819 0.256586 0.093 Uiso 1 1 calc R U . . .
C36 C 0.4353(3) 0.8214(3) 0.2538(2) 0.0659(14) Uani 1 1 d . U . . .
C37 C 0.4670(2) 0.7474(3) 0.2520(2) 0.0567(13) Uani 1 1 d . U . . .
N6 N 0.4374(2) 0.6739(2) 0.25355(17) 0.0591(11) Uani 1 1 d . U . . .
C39 C 0.4691(2) 0.8960(3) 0.2518(3) 0.0822(18) Uani 1 1 d . U . . .
H39 H 0.448001 0.944998 0.253165 0.099 Uiso 1 1 calc R U . . .
C40 C 0.2812(3) 0.5889(3) 0.2558(3) 0.0737(16) Uani 1 1 d . U . . .
C41 C 0.2579(3) 0.5809(3) 0.3065(3) 0.101(2) Uani 1 1 d . U . . .
H41 H 0.286174 0.579349 0.345222 0.121 Uiso 1 1 calc R U . . .
C42 C 0.1899(4) 0.5748(4) 0.3000(4) 0.127(3) Uani 1 1 d . U . . .
H42 H 0.173668 0.569045 0.334430 0.152 Uiso 1 1 calc R U . . .
C43 C 0.1486(4) 0.5774(4) 0.2430(5) 0.127(3) Uani 1 1 d . U . . .
H43 H 0.104310 0.574908 0.239259 0.153 Uiso 1 1 calc R U . . .
C44 C 0.1714(4) 0.5837(4) 0.1905(4) 0.106(2) Uani 1 1 d . U . . .
C45 C 0.2383(3) 0.5890(3) 0.1959(3) 0.0795(17) Uani 1 1 d . U . . .
C46 C 0.2610(3) 0.5943(3) 0.1426(4) 0.107(2) Uani 1 1 d . U . . .
H46 H 0.305203 0.596547 0.145587 0.128 Uiso 1 1 calc R U . . .
C47 C 0.2183(5) 0.5961(5) 0.0864(4) 0.146(3) Uani 1 1 d . U . . .
H47 H 0.233682 0.600076 0.051315 0.175 Uiso 1 1 calc R U . . .
C48 C 0.1533(6) 0.5920(6) 0.0811(5) 0.165(4) Uani 1 1 d . U . . .
H48 H 0.125455 0.593329 0.042162 0.198 Uiso 1 1 calc R U . . .
C49 C 0.1278(5) 0.5863(5) 0.1301(5) 0.143(3) Uani 1 1 d . U . . .
H49 H 0.083295 0.583944 0.125105 0.172 Uiso 1 1 calc R U . . .
N1 N 0.3891(3) 0.3875(3) 0.2190(2) 0.1172(18) Uani 1 1 d . U . . .
H1 H 0.418523 0.418101 0.210996 0.141 Uiso 1 1 calc R U . A 1
N2 N 0.4034(2) 0.4404(3) 0.3158(2) 0.0739(13) Uani 1 1 d . U . . .
N3 N 0.4505(2) 0.5646(3) 0.39312(19) 0.0665(12) Uani 1 1 d . U . . .
N4 N 0.5068(2) 0.6841(3) 0.40678(19) 0.0783(13) Uani 1 1 d . U . . .
H4 H 0.530057 0.665527 0.383654 0.094 Uiso 1 1 calc R U . . .
N5 N 0.3486(2) 0.5991(3) 0.26128(19) 0.0767(13) Uani 1 1 d . U . . .
H5 H 0.373164 0.557100 0.267393 0.092 Uiso 1 1 calc R U . . .
O1 O 0.4485(2) 0.5315(3) 0.1769(2) 0.0976(13) Uani 1 1 d D . . . .
C23 C 0.3452(5) 0.3420(5) 0.1721(4) 0.088(3) Uani 0.630(11) 1 d DG U P B 1
C24 C 0.2781(5) 0.3468(10) 0.1569(7) 0.116(5) Uani 0.630(11) 1 d DG U P B 1
H24 H 0.257445 0.382863 0.177416 0.140 Uiso 0.630(11) 1 calc R U P B 1
C25 C 0.2419(4) 0.2976(11) 0.1109(8) 0.129(6) Uani 0.630(11) 1 d DG U P B 1
H25 H 0.197026 0.300815 0.100741 0.155 Uiso 0.630(11) 1 calc R U P B 1
C26 C 0.2728(5) 0.2437(8) 0.0802(5) 0.116(5) Uani 0.630(11) 1 d DG U P B 1
H26 H 0.248601 0.210817 0.049454 0.139 Uiso 0.630(11) 1 calc R U P B 1
C27 C 0.3399(5) 0.2389(9) 0.0954(7) 0.105(5) Uani 0.630(11) 1 d DG U P B 1
C28 C 0.3761(4) 0.2881(9) 0.1413(7) 0.090(4) Uani 0.630(11) 1 d DG U P B 1
C29 C 0.4448(6) 0.2859(12) 0.1581(8) 0.095(6) Uani 0.630(11) 1 d D U P B 1
H29 H 0.468677 0.320034 0.188124 0.114 Uiso 0.630(11) 1 calc R U P B 1
C30 C 0.4753(6) 0.2298(12) 0.1272(9) 0.111(5) Uani 0.630(11) 1 d D U P B 1
H30 H 0.520178 0.225880 0.137782 0.133 Uiso 0.630(11) 1 calc R U P B 1
C31 C 0.4397(6) 0.1802(10) 0.0815(7) 0.118(5) Uani 0.630(11) 1 d D U P B 1
H31 H 0.460968 0.144035 0.061551 0.142 Uiso 0.630(11) 1 calc R U P B 1
C32 C 0.3725(7) 0.1841(11) 0.0650(8) 0.117(5) Uani 0.630(11) 1 d D U P B 1
H32 H 0.349088 0.150729 0.034173 0.141 Uiso 0.630(11) 1 calc R U P B 1
C23' C 0.4003(8) 0.3129(9) 0.1695(8) 0.078(7) Uani 0.370(11) 1 d G . P B 2
C24' C 0.4564(6) 0.2793(16) 0.1593(11) 0.086(11) Uani 0.370(11) 1 d G . P B 2
H24' H 0.496577 0.298126 0.180986 0.103 Uiso 0.370(11) 1 calc R U P B 2
C25' C 0.4524(9) 0.2174(18) 0.1167(13) 0.147(14) Uani 0.370(11) 1 d G . P B 2
H25' H 0.489923 0.194912 0.109820 0.176 Uiso 0.370(11) 1 calc R U P B 2
C26' C 0.3923(11) 0.1892(14) 0.0843(10) 0.117(12) Uani 0.370(11) 1 d G . P B 2
H26' H 0.389623 0.147871 0.055739 0.141 Uiso 0.370(11) 1 calc R U P B 2
C27' C 0.3362(8) 0.2229(14) 0.0945(10) 0.090(10) Uani 0.370(11) 1 d G . P B 2
C28' C 0.3402(6) 0.2847(12) 0.1371(10) 0.090(7) Uani 0.370(11) 1 d G . P B 2
C29' C 0.2825(13) 0.323(3) 0.1441(16) 0.137(13) Uani 0.370(11) 1 d . . P B 2
H29' H 0.282058 0.367822 0.169394 0.164 Uiso 0.370(11) 1 calc R U P B 2
C30' C 0.228(2) 0.288(5) 0.109(2) 0.26(4) Uani 0.370(11) 1 d . . P B 2
H30' H 0.190042 0.313843 0.111378 0.307 Uiso 0.370(11) 1 calc R U P B 2
C31' C 0.2188(18) 0.226(3) 0.0754(19) 0.21(2) Uani 0.370(11) 1 d . . P B 2
H31' H 0.177365 0.206283 0.058566 0.257 Uiso 0.370(11) 1 calc R U P B 2
C32' C 0.2788(16) 0.1846(15) 0.0626(12) 0.153(12) Uani 0.370(11) 1 d . . P B 2
H32' H 0.277275 0.140070 0.037038 0.184 Uiso 0.370(11) 1 calc R U P B 2
H1A H 0.454(2) 0.574(3) 0.209(2) 0.17(3) Uiso 1 1 d D . . . .
H1B H 0.4886(17) 0.536(3) 0.164(2) 0.15(3) Uiso 1 1 d D . . . .

loop_
_atom_site_aniso_label
_atom_site_aniso_U_11
_atom_site_aniso_U_22
_atom_site_aniso_U_33
_atom_site_aniso_U_23
_atom_site_aniso_U_13
_atom_site_aniso_U_12
C1 0.093(4) 0.065(4) 0.085(4) 0.010(4) 0.011(4) -0.016(3)
C2 0.103(5) 0.069(4) 0.105(5) 0.015(4) 0.010(4) -0.022(4)
C3 0.078(4) 0.081(5) 0.115(5) 0.025(5) 0.011(4) -0.017(4)
C4 0.059(4) 0.071(4) 0.097(5) 0.018(4) 0.013(4) -0.004(3)
C5 0.062(4) 0.071(4) 0.083(4) 0.019(4) 0.016(3) 0.002(3)
C6 0.055(4) 0.067(4) 0.074(4) 0.014(3) 0.016(3) 0.007(3)
C7 0.065(4) 0.089(5) 0.080(4) 0.012(4) 0.022(3) -0.003(4)
C8 0.079(4) 0.109(5) 0.095(5) 0.026(4) 0.030(4) -0.004(4)
C9 0.082(5) 0.107(5) 0.105(5) 0.031(4) 0.032(4) -0.009(4)
C10 0.081(4) 0.104(5) 0.083(4) 0.006(4) 0.032(4) 0.008(4)
C11 0.078(4) 0.085(5) 0.082(4) -0.001(4) 0.027(3) 0.002(4)
C12 0.066(4) 0.079(4) 0.072(4) 0.002(4) 0.022(3) 0.006(3)
C13 0.079(5) 0.062(4) 0.067(4) 0.001(3) 0.016(3) 0.004(4)
C14 0.079(5) 0.082(5) 0.104(5) 0.005(4) 0.020(4) 0.002(4)
C15 0.106(6) 0.086(5) 0.127(5) -0.001(4) 0.044(5) 0.019(5)
C16 0.111(6) 0.069(5) 0.116(5) 0.001(4) 0.035(4) 0.009(5)
C17 0.080(5) 0.071(5) 0.086(4) -0.003(4) 0.022(4) -0.008(4)
C18 0.070(4) 0.064(4) 0.065(3) 0.000(3) 0.011(3) -0.004(4)
C19 0.077(4) 0.082(5) 0.078(4) 0.002(3) 0.023(4) -0.007(4)
C20 0.081(5) 0.092(5) 0.106(5) 0.007(4) 0.027(4) 0.002(4)
C21 0.092(5) 0.095(6) 0.124(5) 0.008(5) 0.029(4) -0.019(5)
C22 0.103(6) 0.072(5) 0.121(5) -0.001(4) 0.031(5) -0.011(4)
C33 0.065(4) 0.057(4) 0.079(4) 0.008(3) 0.022(3) -0.002(4)
C34 0.068(4) 0.067(4) 0.092(4) 0.010(4) 0.025(3) 0.006(4)
C35 0.073(4) 0.070(4) 0.092(4) 0.003(4) 0.025(3) 0.016(4)
C36 0.062(4) 0.059(4) 0.080(4) 0.003(3) 0.022(3) 0.006(3)
C37 0.062(4) 0.055(3) 0.055(3) 0.000(3) 0.017(3) 0.000(3)
N6 0.052(3) 0.057(3) 0.070(3) 0.005(2) 0.018(2) 0.001(3)
C39 0.082(5) 0.054(3) 0.111(4) 0.000(4) 0.023(5) 0.003(3)
C40 0.064(4) 0.068(4) 0.094(4) 0.017(3) 0.028(4) 0.001(3)
C41 0.092(5) 0.103(5) 0.115(5) 0.028(4) 0.038(4) 0.002(4)
C42 0.125(7) 0.107(5) 0.178(8) 0.044(6) 0.093(6) -0.006(5)
C43 0.077(6) 0.086(5) 0.228(10) 0.017(7) 0.055(6) -0.010(4)
C44 0.074(5) 0.070(4) 0.166(7) 0.006(5) 0.014(5) -0.010(4)
C45 0.072(5) 0.063(4) 0.104(5) 0.007(4) 0.021(4) -0.007(3)
C46 0.114(6) 0.098(5) 0.102(5) 0.000(4) 0.015(5) -0.006(4)
C47 0.175(8) 0.138(6) 0.106(6) -0.007(5) 0.000(7) -0.003(7)
C48 0.168(10) 0.127(6) 0.155(8) -0.027(7) -0.047(9) -0.003(8)
C49 0.101(7) 0.091(5) 0.204(10) -0.013(7) -0.025(7) -0.014(5)
N1 0.154(5) 0.102(4) 0.095(4) -0.011(3) 0.029(4) -0.041(4)
N2 0.075(3) 0.064(3) 0.078(3) 0.004(3) 0.011(3) -0.006(3)
N3 0.065(3) 0.064(3) 0.071(3) 0.000(3) 0.019(3) -0.008(3)
N4 0.085(3) 0.075(4) 0.085(3) -0.004(3) 0.039(3) -0.008(3)
N5 0.058(3) 0.066(3) 0.108(4) 0.014(3) 0.024(3) 0.004(3)
O1 0.100(4) 0.103(3) 0.100(3) -0.019(3) 0.043(3) -0.025(3)
C23 0.093(7) 0.099(8) 0.077(6) 0.000(5) 0.029(6) -0.022(6)
C24 0.101(8) 0.150(11) 0.101(11) 0.006(8) 0.029(7) -0.001(8)
C25 0.110(13) 0.151(13) 0.121(13) 0.010(10) 0.017(10) -0.020(10)
C26 0.107(8) 0.128(8) 0.106(8) -0.002(7) 0.013(7) -0.024(7)
C27 0.121(9) 0.100(9) 0.087(11) -0.001(7) 0.010(9) -0.019(8)
C28 0.102(8) 0.099(8) 0.073(8) 0.001(5) 0.026(7) -0.025(7)
C29 0.099(8) 0.110(12) 0.077(11) 0.011(8) 0.027(9) -0.002(10)
C30 0.128(8) 0.114(11) 0.095(9) 0.015(8) 0.034(7) 0.012(7)
C31 0.161(10) 0.103(10) 0.091(9) 0.010(6) 0.033(9) 0.016(9)
C32 0.168(10) 0.093(10) 0.081(9) 0.008(6) 0.012(9) -0.002(9)
C23' 0.071(15) 0.070(14) 0.114(18) 0.031(12) 0.061(14) -0.001(13)
C24' 0.068(15) 0.10(2) 0.09(2) -0.023(17) 0.018(16) 0.029(17)
C25' 0.20(3) 0.14(3) 0.13(3) -0.06(2) 0.10(3) 0.04(3)
C26' 0.17(3) 0.08(2) 0.09(3) 0.020(16) 0.01(3) -0.04(3)
C27' 0.15(3) 0.081(19) 0.049(15) -0.026(14) 0.036(19) -0.013(18)
C28' 0.10(2) 0.074(15) 0.095(17) -0.006(13) 0.029(17) -0.022(15)
C29' 0.09(2) 0.23(4) 0.10(2) -0.01(2) 0.044(18) 0.04(2)
C30' 0.13(3) 0.42(9) 0.15(4) 0.07(4) -0.09(3) -0.09(5)
C31' 0.09(2) 0.32(6) 0.20(4) 0.05(3) -0.02(3) -0.09(3)
C32' 0.19(3) 0.11(2) 0.12(2) 0.003(16) -0.03(2) -0.07(2)

loop_
_atom_type_symbol
_atom_type_description
_atom_type_scat_dispersion_real
_atom_type_scat_dispersion_imag
_atom_type_scat_source
C C 0.0033 0.0016 'International Tables Vol C Tables 4.2.6.8 and 6.1.1.4'
H H 0.0000 0.0000 'International Tables Vol C Tables 4.2.6.8 and 6.1.1.4'
N N 0.0061 0.0033 'International Tables Vol C Tables 4.2.6.8 and 6.1.1.4'
O O 0.0106 0.0060 'International Tables Vol C Tables 4.2.6.8 and 6.1.1.4'

loop_
_geom_angle_atom_site_label_1
_geom_angle_atom_site_label_2
_geom_angle_atom_site_label_3
_geom_angle
_geom_angle_site_symmetry_1
_geom_angle_site_symmetry_3
_geom_angle_publ_flag
N2 C1 N1 116.2(6) . . ?
N2 C1 C2 121.9(6) . . ?
N1 C1 C2 121.9(6) . . ?
C3 C2 C1 118.3(6) . . ?
C2 C3 C4 121.9(6) . . ?
C5 C4 C3 115.9(6) . . ?
C5 C4 C9 119.9(6) . . ?
C3 C4 C9 124.2(6) . . ?
N2 C5 C4 123.2(6) . . ?
N2 C5 C6 117.8(6) . . ?
C4 C5 C6 119.0(6) . . ?
N3 C6 C7 122.9(6) . . ?
N3 C6 C5 117.4(6) . . ?
C7 C6 C5 119.6(6) . . ?
C6 C7 C10 116.5(6) . . ?
C6 C7 C8 119.1(6) . . ?
C10 C7 C8 124.4(6) . . ?
C9 C8 C7 121.1(7) . . ?
C8 C9 C4 121.1(6) . . ?
C11 C10 C7 120.5(6) . . ?
C10 C11 C12 119.1(6) . . ?
N3 C12 N4 115.2(5) . . ?
N3 C12 C11 122.9(6) . . ?
N4 C12 C11 121.8(6) . . ?
C14 C13 N4 121.8(6) . . ?
C14 C13 C18 120.4(6) . . ?
N4 C13 C18 117.7(6) . . ?
C13 C14 C15 120.7(6) . . ?
C16 C15 C14 120.8(6) . . ?
C15 C16 C17 120.8(6) . . ?
C22 C17 C16 122.5(7) . . ?
C22 C17 C18 118.8(6) . . ?
C16 C17 C18 118.6(6) . . ?
C19 C18 C13 122.8(6) . . ?
C19 C18 C17 118.6(6) . . ?
C13 C18 C17 118.6(6) . . ?
C20 C19 C18 120.9(6) . . ?
C19 C20 C21 120.8(6) . . ?
C22 C21 C20 119.5(6) . . ?
C21 C22 C17 121.3(6) . . ?
N6 C33 N5 116.6(5) . . ?
N6 C33 C34 122.2(5) . . ?
N5 C33 C34 121.2(5) . . ?
C35 C34 C33 119.3(5) . . ?
C34 C35 C36 119.9(5) . . ?
C37 C36 C35 117.7(5) . . ?
C37 C36 C39 119.8(5) . . ?
C35 C36 C39 122.5(5) . . ?
N6 C37 C36 122.8(4) . . ?
N6 C37 C37 117.8(3) . 2_655 ?
C36 C37 C37 119.4(3) . 2_655 ?
C33 N6 C37 118.1(4) . . ?
C39 C39 C36 120.8(3) 2_655 . ?
C41 C40 N5 120.7(6) . . ?
C41 C40 C45 120.6(6) . . ?
N5 C40 C45 118.7(6) . . ?
C40 C41 C42 119.6(7) . . ?
C43 C42 C41 119.9(8) . . ?
C42 C43 C44 121.5(8) . . ?
C43 C44 C45 119.5(8) . . ?
C43 C44 C49 121.7(9) . . ?
C45 C44 C49 118.8(9) . . ?
C46 C45 C44 119.2(7) . . ?
C46 C45 C40 122.0(6) . . ?
C44 C45 C40 118.8(7) . . ?
C47 C46 C45 120.1(8) . . ?
C48 C47 C46 120.8(10) . . ?
C49 C48 C47 122.6(12) . . ?
C48 C49 C44 118.5(11) . . ?
C1 N1 C23 116.2(6) . . ?
C1 N1 C23' 128.4(7) . . ?
C1 N2 C5 118.6(5) . . ?
C12 N3 C6 118.1(5) . . ?
C12 N4 C13 127.8(5) . . ?
C33 N5 C40 122.5(5) . . ?
C24 C23 C28 120.0 . . ?
C24 C23 N1 126.5(7) . . ?
C28 C23 N1 113.5(7) . . ?
C25 C24 C23 120.0 . . ?
C24 C25 C26 120.0 . . ?
C27 C26 C25 120.0 . . ?
C26 C27 C28 120.0 . . ?
C26 C27 C32 121.1(8) . . ?
C28 C27 C32 118.9(8) . . ?
C27 C28 C23 120.0 . . ?
C27 C28 C29 122.0(9) . . ?
C23 C28 C29 118.0(9) . . ?
C30 C29 C28 117.2(12) . . ?
C31 C30 C29 121.3(11) . . ?
C30 C31 C32 120.7(11) . . ?
C31 C32 C27 119.8(9) . . ?
C24' C23' C28' 120.0 . . ?
C24' C23' N1 131.2(10) . . ?
C28' C23' N1 108.8(10) . . ?
C25' C24' C23' 120.0 . . ?
C24' C25' C26' 120.0 . . ?
C25' C26' C27' 120.0 . . ?
C26' C27' C28' 120.0 . . ?
C26' C27' C32' 114(2) . . ?
C28' C27' C32' 125(2) . . ?
C27' C28' C23' 120.0 . . ?
C27' C28' C29' 119.8(18) . . ?
C23' C28' C29' 120.1(19) . . ?
C30' C29' C28' 112(4) . . ?
C31' C30' C29' 133(6) . . ?
C30' C31' C32' 117(4) . . ?
C27' C32' C31' 111(3) . . ?

loop_
_geom_bond_atom_site_label_1
_geom_bond_atom_site_label_2
_geom_bond_distance
_geom_bond_site_symmetry_2
_geom_bond_publ_flag
C1 N2 1.341(6) . ?
C1 N1 1.366(6) . ?
C1 C2 1.430(7) . ?
C2 C3 1.360(7) . ?
C3 C4 1.419(7) . ?
C4 C5 1.411(7) . ?
C4 C9 1.431(7) . ?
C5 N2 1.371(6) . ?
C5 C6 1.443(7) . ?
C6 N3 1.376(6) . ?
C6 C7 1.411(6) . ?
C7 C10 1.427(7) . ?
C7 C8 1.442(7) . ?
C8 C9 1.339(7) . ?
C10 C11 1.355(6) . ?
C11 C12 1.418(6) . ?
C12 N3 1.327(6) . ?
C12 N4 1.386(6) . ?
C13 C14 1.359(6) . ?
C13 N4 1.414(6) . ?
C13 C18 1.419(6) . ?
C14 C15 1.401(7) . ?
C15 C16 1.346(7) . ?
C16 C17 1.417(7) . ?
C17 C22 1.407(7) . ?
C17 C18 1.426(6) . ?
C18 C19 1.412(6) . ?
C19 C20 1.356(6) . ?
C20 C21 1.414(7) . ?
C21 C22 1.363(7) . ?
C33 N6 1.337(5) . ?
C33 N5 1.371(5) . ?
C33 C34 1.426(6) . ?
C34 C35 1.359(6) . ?
C35 C36 1.414(6) . ?
C36 C37 1.402(6) . ?
C36 C39 1.434(6) . ?
C37 N6 1.373(5) . ?
C37 C37 1.432(8) 2_655 ?
C39 C39 1.340(9) 2_655 ?
C40 C41 1.361(7) . ?
C40 N5 1.423(6) . ?
C40 C45 1.432(7) . ?
C41 C42 1.425(8) . ?
C42 C43 1.367(9) . ?
C43 C44 1.388(9) . ?
C44 C45 1.405(8) . ?
C44 C49 1.448(10) . ?
C45 C46 1.405(7) . ?
C46 C47 1.366(9) . ?
C47 C48 1.364(11) . ?
C48 C49 1.348(11) . ?
N1 C23 1.439(9) . ?
N1 C23' 1.717(13) . ?
C23 C24 1.3900 . ?
C23 C28 1.3900 . ?
C24 C25 1.3900 . ?
C25 C26 1.3900 . ?
C26 C27 1.3900 . ?
C27 C28 1.3900 . ?
C27 C32 1.417(11) . ?
C28 C29 1.422(11) . ?
C29 C30 1.410(11) . ?
C30 C31 1.387(13) . ?
C31 C32 1.391(12) . ?
C23' C24' 1.3900 . ?
C23' C28' 1.3900 . ?
C24' C25' 1.3900 . ?
C25' C26' 1.3900 . ?
C26' C27' 1.3900 . ?
C27' C28' 1.3900 . ?
C27' C32' 1.41(3) . ?
C28' C29' 1.43(3) . ?
C29' C30' 1.37(4) . ?
C30' C31' 1.26(7) . ?
C31' C32' 1.54(5) . ?

loop_
_geom_hbond_atom_site_label_D
_geom_hbond_atom_site_label_H
_geom_hbond_atom_site_label_A
_geom_hbond_distance_DH
_geom_hbond_distance_HA
_geom_hbond_distance_DA
_geom_hbond_angle_DHA
_geom_hbond_site_symmetry_A
_geom_hbond_publ_flag
N1 H1^a O1 0.86 2.18 2.960(6) 150.7 . yes
N5 H5 N2 0.86 2.23 3.005(6) 150.1 . yes
O1 H1A N6 0.983(19) 2.02(3) 2.960(6) 160(5) . yes
O1 H1B N3 0.967(19) 2.10(3) 3.018(6) 157(5) 2_655 yes
N1 H1^a O1 0.86 2.18 2.960(6) 150.7 . yes
N5 H5 N2 0.86 2.23 3.005(6) 150.1 . yes
O1 H1A N6 0.983(19) 2.02(3) 2.960(6) 160(5) . yes
O1 H1B N3 0.967(19) 2.10(3) 3.018(6) 157(5) 2_655 yes

loop_
_geom_torsion_atom_site_label_1
_geom_torsion_atom_site_label_2
_geom_torsion_atom_site_label_3
_geom_torsion_atom_site_label_4
_geom_torsion
_geom_torsion_site_symmetry_1
_geom_torsion_site_symmetry_2
_geom_torsion_site_symmetry_3
_geom_torsion_site_symmetry_4
_geom_torsion_publ_flag
N2 C1 C2 C3 4.1(9) . . . . ?
N1 C1 C2 C3 -178.0(6) . . . . ?
C1 C2 C3 C4 -1.8(9) . . . . ?
C2 C3 C4 C5 -1.4(8) . . . . ?
C2 C3 C4 C9 177.8(6) . . . . ?
C3 C4 C5 N2 2.7(8) . . . . ?
C9 C4 C5 N2 -176.5(5) . . . . ?
C3 C4 C5 C6 -179.6(5) . . . . ?
C9 C4 C5 C6 1.2(7) . . . . ?
N2 C5 C6 N3 -4.9(7) . . . . ?
C4 C5 C6 N3 177.3(4) . . . . ?
N2 C5 C6 C7 173.8(4) . . . . ?
C4 C5 C6 C7 -4.0(7) . . . . ?
N3 C6 C7 C10 0.7(7) . . . . ?
C5 C6 C7 C10 -178.0(5) . . . . ?
N3 C6 C7 C8 -177.4(5) . . . . ?
C5 C6 C7 C8 3.9(7) . . . . ?
C6 C7 C8 C9 -1.0(8) . . . . ?
C10 C7 C8 C9 -178.9(6) . . . . ?
C7 C8 C9 C4 -1.8(9) . . . . ?
C5 C4 C9 C8 1.8(9) . . . . ?
C3 C4 C9 C8 -177.4(6) . . . . ?
C6 C7 C10 C11 0.0(8) . . . . ?
C8 C7 C10 C11 177.9(5) . . . . ?
C7 C10 C11 C12 -1.4(8) . . . . ?
C10 C11 C12 N3 2.5(8) . . . . ?
C10 C11 C12 N4 -174.4(5) . . . . ?
N4 C13 C14 C15 -175.3(5) . . . . ?
C18 C13 C14 C15 1.0(8) . . . . ?
C13 C14 C15 C16 1.2(10) . . . . ?
C14 C15 C16 C17 -1.7(10) . . . . ?
C15 C16 C17 C22 -179.0(6) . . . . ?
C15 C16 C17 C18 0.0(9) . . . . ?
C14 C13 C18 C19 176.2(5) . . . . ?
N4 C13 C18 C19 -7.3(8) . . . . ?
C14 C13 C18 C17 -2.6(8) . . . . ?
N4 C13 C18 C17 173.9(4) . . . . ?
C22 C17 C18 C19 2.3(8) . . . . ?
C16 C17 C18 C19 -176.8(5) . . . . ?
C22 C17 C18 C13 -178.9(5) . . . . ?
C16 C17 C18 C13 2.1(8) . . . . ?
C13 C18 C19 C20 -179.3(5) . . . . ?
C17 C18 C19 C20 -0.5(8) . . . . ?
C18 C19 C20 C21 -0.8(9) . . . . ?
C19 C20 C21 C22 0.3(9) . . . . ?
C20 C21 C22 C17 1.5(10) . . . . ?
C16 C17 C22 C21 176.2(6) . . . . ?
C18 C17 C22 C21 -2.8(9) . . . . ?
N6 C33 C34 C35 -0.5(8) . . . . ?
N5 C33 C34 C35 177.8(5) . . . . ?
C33 C34 C35 C36 -0.8(8) . . . . ?
C34 C35 C36 C37 1.5(7) . . . . ?
C34 C35 C36 C39 -179.6(5) . . . . ?
C35 C36 C37 N6 -0.9(7) . . . . ?
C39 C36 C37 N6 -179.8(5) . . . . ?
C35 C36 C37 C37 178.5(5) . . . 2_655 ?
C39 C36 C37 C37 -0.4(8) . . . 2_655 ?
N5 C33 N6 C37 -177.2(4) . . . . ?
C34 C33 N6 C37 1.1(7) . . . . ?
C36 C37 N6 C33 -0.4(7) . . . . ?
C37 C37 N6 C33 -179.8(5) 2_655 . . . ?
C37 C36 C39 C39 0.2(10) . . . 2_655 ?
C35 C36 C39 C39 -178.6(7) . . . 2_655 ?
N5 C40 C41 C42 176.8(5) . . . . ?
C45 C40 C41 C42 -1.8(9) . . . . ?
C40 C41 C42 C43 -0.3(10) . . . . ?
C41 C42 C43 C44 1.8(12) . . . . ?
C42 C43 C44 C45 -1.1(11) . . . . ?
C42 C43 C44 C49 179.8(7) . . . . ?
C43 C44 C45 C46 179.2(6) . . . . ?
C49 C44 C45 C46 -1.7(9) . . . . ?
C43 C44 C45 C40 -0.9(9) . . . . ?
C49 C44 C45 C40 178.2(6) . . . . ?
C41 C40 C45 C46 -177.7(5) . . . . ?
N5 C40 C45 C46 3.7(8) . . . . ?
C41 C40 C45 C44 2.4(8) . . . . ?
N5 C40 C45 C44 -176.2(5) . . . . ?
C44 C45 C46 C47 1.4(9) . . . . ?
C40 C45 C46 C47 -178.5(6) . . . . ?
C45 C46 C47 C48 -0.6(12) . . . . ?
C46 C47 C48 C49 0.1(16) . . . . ?
C47 C48 C49 C44 -0.4(16) . . . . ?
C43 C44 C49 C48 -179.7(8) . . . . ?
C45 C44 C49 C48 1.2(12) . . . . ?
N2 C1 N1 C23 -156.2(6) . . . . ?
C2 C1 N1 C23 25.7(9) . . . . ?
N2 C1 N1 C23' 149.2(8) . . . . ?
C2 C1 N1 C23' -28.8(11) . . . . ?
N1 C1 N2 C5 179.1(5) . . . . ?
C2 C1 N2 C5 -2.9(8) . . . . ?
C4 C5 N2 C1 -0.6(8) . . . . ?
C6 C5 N2 C1 -178.4(5) . . . . ?
N4 C12 N3 C6 175.2(4) . . . . ?
C11 C12 N3 C6 -1.9(7) . . . . ?
C7 C6 N3 C12 0.2(7) . . . . ?
C5 C6 N3 C12 179.0(5) . . . . ?
N3 C12 N4 C13 148.4(5) . . . . ?
C11 C12 N4 C13 -34.5(8) . . . . ?
C14 C13 N4 C12 -29.6(8) . . . . ?
C18 C13 N4 C12 154.0(5) . . . . ?
N6 C33 N5 C40 -170.0(5) . . . . ?
C34 C33 N5 C40 11.7(8) . . . . ?
C41 C40 N5 C33 -99.5(6) . . . . ?
C45 C40 N5 C33 79.2(7) . . . . ?
C1 N1 C23 C24 57.9(12) . . . . ?
C1 N1 C23 C28 -120.9(9) . . . . ?
C28 C23 C24 C25 0.0 . . . . ?
N1 C23 C24 C25 -178.8(9) . . . . ?
C23 C24 C25 C26 0.0 . . . . ?
C24 C25 C26 C27 0.0 . . . . ?
C25 C26 C27 C28 0.0 . . . . ?
C25 C26 C27 C32 179.6(18) . . . . ?
C26 C27 C28 C23 0.0 . . . . ?
C32 C27 C28 C23 -179.6(17) . . . . ?
C26 C27 C28 C29 -179(2) . . . . ?
C32 C27 C28 C29 1.0(14) . . . . ?
C24 C23 C28 C27 0.0 . . . . ?
N1 C23 C28 C27 178.9(8) . . . . ?
C24 C23 C28 C29 179.4(19) . . . . ?
N1 C23 C28 C29 -1.7(18) . . . . ?
C27 C28 C29 C30 -1.7(19) . . . . ?
C23 C28 C29 C30 178.8(13) . . . . ?
C28 C29 C30 C31 2(2) . . . . ?
C29 C30 C31 C32 -1(3) . . . . ?
C30 C31 C32 C27 0(3) . . . . ?
C26 C27 C32 C31 -179.6(17) . . . . ?
C28 C27 C32 C31 0(2) . . . . ?
C1 N1 C23' C24' -92.4(16) . . . . ?
C1 N1 C23' C28' 86.5(13) . . . . ?
C28' C23' C24' C25' 0.0 . . . . ?
N1 C23' C24' C25' 178.8(15) . . . . ?
C23' C24' C25' C26' 0.0 . . . . ?
C24' C25' C26' C27' 0.0 . . . . ?
C25' C26' C27' C28' 0.0 . . . . ?
C25' C26' C27' C32' -175(2) . . . . ?
C26' C27' C28' C23' 0.0 . . . . ?
C32' C27' C28' C23' 174(2) . . . . ?
C26' C27' C28' C29' 175(3) . . . . ?
C32' C27' C28' C29' -10(3) . . . . ?
C24' C23' C28' C27' 0.0 . . . . ?
N1 C23' C28' C27' -179.1(12) . . . . ?
C24' C23' C28' C29' -175(3) . . . . ?
N1 C23' C28' C29' 6(3) . . . . ?
C27' C28' C29' C30' 5(4) . . . . ?
C23' C28' C29' C30' -179(3) . . . . ?
C28' C29' C30' C31' 4(9) . . . . ?
C29' C30' C31' C32' -8(11) . . . . ?
C26' C27' C32' C31' -179(2) . . . . ?
C28' C27' C32' C31' 6(3) . . . . ?
C30' C31' C32' C27' 2(7) . . . . ?
